data_4000184
_journal_name_full 'Chemistry of Materials'
_journal_year 2002
_chemical_formula_sum 'Ca9 Eu5 Mn Sb11'
_chemical_formula_weight 2514.71
_chemical_name_common Ca~9~Eu~5~MnSB~11~
_space_group_IT_number 142
_symmetry_cell_setting tetragonal
_symmetry_space_group_name_Hall '-I 4bd 2c'
_symmetry_space_group_name_H-M 'I 41/a c d :2'
_atom_sites_solution_hydrogens geom
_atom_sites_solution_primary direct
_atom_sites_solution_secondary difmap
_cell_angle_alpha 90.0000(10)
_cell_angle_beta 90.0000(10)
_cell_angle_gamma 90.0000(10)
_cell_formula_units_Z 8
_cell_length_a 16.9297(7)
_cell_length_b 16.9297(7)
_cell_length_c 22.2492(9)
_cell_measurement_reflns_used 6050
_cell_measurement_temperature 93(2)
_cell_measurement_theta_max 31.377
_cell_measurement_theta_min 2.406
_cell_volume 6377.0(5)
_diffrn_ambient_temperature 93(2)
_diffrn_detector_area_resol_mean ?
_diffrn_measurement_device_type 'Bruker SMART 1000'
_diffrn_measurement_method \w
_diffrn_radiation_monochromator graphite
_diffrn_radiation_source 'fine-focus sealed tube'
_diffrn_radiation_type MoK\a
_diffrn_radiation_wavelength 0.71073
_diffrn_reflns_av_R_equivalents 0.0528
_diffrn_reflns_av_sigmaI/netI 0.0222
_diffrn_reflns_limit_h_max 12
_diffrn_reflns_limit_h_min -24
_diffrn_reflns_limit_k_max 24
_diffrn_reflns_limit_k_min -24
_diffrn_reflns_limit_l_max 32
_diffrn_reflns_limit_l_min -32
_diffrn_reflns_number 29023
_diffrn_reflns_theta_max 31.50
_diffrn_reflns_theta_min 2.41
_diffrn_standards_decay_% <0.1
_diffrn_standards_interval_count ?
_diffrn_standards_interval_time ?
_diffrn_standards_number '50 frames remeasured'
_exptl_absorpt_coefficient_mu 20.631
_exptl_absorpt_correction_T_max ?
_exptl_absorpt_correction_T_min ?
_exptl_absorpt_correction_type empirical
_exptl_absorpt_process_details 'SADABS 2.01 (Sheldrick, 2000)'
_exptl_crystal_colour silver
_exptl_crystal_density_diffrn 5.239
_exptl_crystal_density_meas ?
_exptl_crystal_density_method 'not measured'
_exptl_crystal_description needle
_exptl_crystal_F_000 8648
_exptl_crystal_size_max 0.09
_exptl_crystal_size_mid 0.05
_exptl_crystal_size_min 0.05
_refine_ls_extinction_coef ?
_refine_ls_extinction_method none
_refine_ls_goodness_of_fit_ref 2.012
_refine_ls_hydrogen_treatment mixed
_refine_ls_matrix_type full
_refine_ls_number_parameters 49
_refine_ls_number_reflns 2633
_refine_ls_number_restraints 4
_refine_ls_restrained_S_all 2.010
_refine_ls_R_factor_all 0.0592
_refine_ls_R_factor_gt 0.0522
_refine_ls_shift/su_max 0.001
_refine_ls_shift/su_mean 0.000
_refine_ls_structure_factor_coef Fsqd
_refine_ls_weighting_details 'calc w=1/[\s^2^(Fo^2^)+(0.0500P)^2^+0.0000P] where P=(Fo^2^+2Fc^2^)/3'
_refine_ls_weighting_scheme calc
_refine_ls_wR_factor_gt 0.1413
_refine_ls_wR_factor_ref 0.1435
_reflns_number_gt 2310
_reflns_number_total 2633
_reflns_threshold_expression >2sigma(I)
_cod_original_sg_symbol_H-M 'I 41/acd'
_cod_database_code 4000184

loop_
_symmetry_equiv_pos_as_xyz
'x, y, z'
'-x+1/2, -y, z+1/2'
'-y+1/4, x+3/4, z+1/4'
'y+1/4, -x+1/4, z+3/4'
'-x+1/2, y, -z'
'x, -y, -z+1/2'
'y+1/4, x+3/4, -z+3/4'
'-y+1/4, -x+1/4, -z+1/4'
'x+1/2, y+1/2, z+1/2'
'-x+1, -y+1/2, z+1'
'-y+3/4, x+5/4, z+3/4'
'y+3/4, -x+3/4, z+5/4'
'-x+1, y+1/2, -z+1/2'
'x+1/2, -y+1/2, -z+1'
'y+3/4, x+5/4, -z+5/4'
'-y+3/4, -x+3/4, -z+3/4'
'-x, -y, -z'
'x-1/2, y, -z-1/2'
'y-1/4, -x-3/4, -z-1/4'
'-y-1/4, x-1/4, -z-3/4'
'x-1/2, -y, z'
'-x, y, z-1/2'
'-y-1/4, -x-3/4, z-3/4'
'y-1/4, x-1/4, z-1/4'
'-x+1/2, -y+1/2, -z+1/2'
'x, y+1/2, -z'
'y+1/4, -x-1/4, -z+1/4'
'-y+1/4, x+1/4, -z-1/4'
'x, -y+1/2, z+1/2'
'-x+1/2, y+1/2, z'
'-y+1/4, -x-1/4, z-1/4'
'y+1/4, x+1/4, z+1/4'

loop_
_atom_site_label
_atom_site_type_symbol
_atom_site_fract_x
_atom_site_fract_y
_atom_site_fract_z
_atom_site_U_iso_or_equiv
_atom_site_adp_type
_atom_site_occupancy
_atom_site_symmetry_multiplicity
_atom_site_calc_flag
_atom_site_refinement_flags
_atom_site_disorder_assembly
_atom_site_disorder_group
Sb1 Sb 0.13528(3) 0.38528(3) 0.1250 0.01166(19) Uani 1 2 d S . .
Sb2 Sb 0.00529(3) 0.10911(3) 0.81130(3) 0.01058(16) Uani 1 1 d . . .
Sb3A Sb 0.86892(6) 0.97318(5) 0.95371(5) 0.01111(19) Uiso 0.845(3) 1 d P . .
Sb3B Sb 0.8508(3) 0.9663(2) 0.9394(2) 0.01111(19) Uiso 0.155(3) 1 d P . .
Sb4 Sb 0.0000 0.2500 0.1250 0.0136(2) Uani 1 4 d S . .
Mn Mn 0.0000 0.2500 0.8750 0.0092(5) Uiso 1 4 d S . .
Ca1 Ca -0.04187(7) -0.07338(7) 0.82738(5) 0.0129(3) Uiso 0.831(3) 1 d P . .
Eu1 Eu -0.04187(7) -0.07338(7) 0.82738(5) 0.0129(3) Uiso 0.169(3) 1 d P . .
Ca2 Ca -0.02070(4) 0.12375(4) 0.00051(3) 0.0138(2) Uiso 0.404(3) 1 d P . .
Eu2 Eu -0.02070(4) 0.12375(4) 0.00051(3) 0.0138(2) Uiso 0.596(3) 1 d P . .
Ca3 Ca 0.35499(11) 0.0000 0.2500 0.0101(5) Uiso 0.908(4) 2 d SP . .
Eu3 Eu 0.35499(11) 0.0000 0.2500 0.0101(5) Uiso 0.092(4) 2 d SP . .
Ca4 Ca 0.17908(5) 0.40991(5) 0.84254(4) 0.0138(2) Uiso 0.657(3) 1 d P . .
Eu4 Eu 0.17908(5) 0.40991(5) 0.84254(4) 0.0138(2) Uiso 0.343(3) 1 d P . .

loop_
_atom_site_aniso_label
_atom_site_aniso_U_11
_atom_site_aniso_U_22
_atom_site_aniso_U_33
_atom_site_aniso_U_23
_atom_site_aniso_U_13
_atom_site_aniso_U_12
Sb1 0.0090(2) 0.0090(2) 0.0170(4) -0.00143(19) 0.00143(19) -0.0004(3)
Sb2 0.0087(3) 0.0084(3) 0.0147(3) -0.00231(18) 0.00065(19) -0.00050(18)
Sb4 0.0140(3) 0.0140(3) 0.0126(5) 0.000 0.000 0.0079(4)
